data_2211791
loop_
_publ_author_name
'Kartal, Asl\?i'
'Albayrak, \,Ci\~gdem'
'Ocak \'Iskeleli, Nazan'
'A\~gar, Erbil'
'Erd\"onmez, Ahmet'

_publ_section_title
;
 Pyridin-4-ol--hydroquinone (1/1)
;
_journal_coeditor_code DN2101
_journal_issue 1
_journal_name_full 'Acta Crystallographica Section E'
_journal_page_first o193
_journal_page_last o194
_journal_paper_doi 10.1107/S1600536806052366
_journal_volume 63
_journal_year 2007
_chemical_formula_iupac 'C6 H6 O2, 2C5 H5 N O'
_chemical_formula_moiety 'C6 H6 O2, 2C5 H5 N O'
_chemical_formula_sum 'C16 H16 N2 O4'
_chemical_formula_weight 300.31
_chemical_name_systematic
;
Pyridin-4-ol--hydroquinone (2/1)
;
_space_group_IT_number 14
_symmetry_cell_setting monoclinic
_symmetry_space_group_name_Hall '-P 2ybc'
_symmetry_space_group_name_H-M 'P 1 21/c 1'
_atom_sites_solution_hydrogens geom
_atom_sites_solution_primary direct
_atom_sites_solution_secondary difmap
_cell_angle_alpha 90.00
_cell_angle_beta 109.585(8)
_cell_angle_gamma 90.00
_cell_formula_units_Z 2
_cell_length_a 6.2244(6)
_cell_length_b 17.3662(15)
_cell_length_c 7.1342(8)
_cell_measurement_reflns_used 9050
_cell_measurement_temperature 293(2)
_cell_measurement_theta_max 27.16
_cell_measurement_theta_min 2.35
_cell_volume 726.55(13)
_computing_cell_refinement X-AREA
_computing_data_collection 'X-AREA (Stoe & Cie, 2002)'
_computing_data_reduction 'X-RED32 (Stoe & Cie, 2002)'
_computing_molecular_graphics
;
ORTEPIII (Burnett & Johnson, 1996), ORTEP-3 for Windows (Farrugia,
1997) and
MERCURY (Macrae <i>et al.</i>,  2006)
;
_computing_publication_material 'WinGX (Farrugia, 1999)'
_computing_structure_refinement 'SHELXL97 (Sheldrick, 1997)'
_computing_structure_solution 'SHELXS97 (Sheldrick, 1997)'
_diffrn_ambient_temperature 293(2)
_diffrn_detector_area_resol_mean 6.67
_diffrn_measured_fraction_theta_full 0.999
_diffrn_measured_fraction_theta_max 0.999
_diffrn_measurement_device_type 'Stoe IPDS-2'
_diffrn_measurement_method \w
_diffrn_radiation_monochromator graphite
_diffrn_radiation_source 'fine-focus sealed tube'
_diffrn_radiation_type MoK\a
_diffrn_radiation_wavelength 0.71073
_diffrn_reflns_av_R_equivalents 0.0572
_diffrn_reflns_av_sigmaI/netI 0.0350
_diffrn_reflns_limit_h_max 7
_diffrn_reflns_limit_h_min -7
_diffrn_reflns_limit_k_max 21
_diffrn_reflns_limit_k_min -21
_diffrn_reflns_limit_l_max 8
_diffrn_reflns_limit_l_min -8
_diffrn_reflns_number 6697
_diffrn_reflns_theta_full 26.00
_diffrn_reflns_theta_max 26.00
_diffrn_reflns_theta_min 2.35
_diffrn_standards_decay_% 0
_diffrn_standards_interval_time 0
_diffrn_standards_number 0
_exptl_absorpt_coefficient_mu 0.100
_exptl_absorpt_correction_T_max 0.9731
_exptl_absorpt_correction_T_min 0.9407
_exptl_absorpt_correction_type integration
_exptl_absorpt_process_details '(X-RED32; Stoe & Cie, 2002)'
_exptl_crystal_colour yellow
_exptl_crystal_density_diffrn 1.373
_exptl_crystal_density_method 'not measured'
_exptl_crystal_description prism
_exptl_crystal_F_000 316
_exptl_crystal_size_max 0.34
_exptl_crystal_size_mid 0.25
_exptl_crystal_size_min 0.20
_refine_diff_density_max 0.486
_refine_diff_density_min -0.425
_refine_ls_extinction_method none
_refine_ls_goodness_of_fit_ref 1.042
_refine_ls_hydrogen_treatment constr
_refine_ls_matrix_type full
_refine_ls_number_parameters 102
_refine_ls_number_reflns 1432
_refine_ls_number_restraints 0
_refine_ls_restrained_S_all 1.042
_refine_ls_R_factor_all 0.0592
_refine_ls_R_factor_gt 0.0475
_refine_ls_shift/su_max 0.000
_refine_ls_shift/su_mean 0.000
_refine_ls_structure_factor_coef Fsqd
_refine_ls_weighting_details 'calc w=1/[\s^2^(Fo^2^)+(0.0828P)^2^+0.156P] where P=(Fo^2^+2Fc^2^)/3'
_refine_ls_weighting_scheme calc
_refine_ls_wR_factor_gt 0.1338
_refine_ls_wR_factor_ref 0.1422
_reflns_number_gt 1154
_reflns_number_total 1432
_reflns_threshold_expression I>2\s(I)
_cod_data_source_file dn2101.cif
_cod_data_source_block I
_cod_original_cell_volume 726.55(12)
_cod_original_sg_symbol_H-M 'P 21/c'
_cod_database_code 2211791
_cod_database_fobs_code 2211791

loop_
_symmetry_equiv_pos_as_xyz
'x, y, z'
'-x, y+1/2, -z+1/2'
'-x, -y, -z'
'x, -y-1/2, z-1/2'

loop_
_atom_site_type_symbol
_atom_site_label
_atom_site_fract_x
_atom_site_fract_y
_atom_site_fract_z
_atom_site_U_iso_or_equiv
_atom_site_adp_type
_atom_site_calc_flag
_atom_site_refinement_flags
_atom_site_occupancy
C C6 0.5805(3) 0.48138(9) 0.3445(3) 0.0425(5) Uani d . 1
C C7 0.3648(3) 0.45832(10) 0.3401(3) 0.0460(5) Uani d . 1
H H7 0.2722 0.4303 0.2322 0.055 Uiso calc R 1
C C8 0.2874(3) 0.47650(10) 0.4931(3) 0.0473(5) Uani d . 1
H H8 0.1432 0.4602 0.4878 0.057 Uiso calc R 1
O O2 0.6676(2) 0.46301(8) 0.1979(2) 0.0544(4) Uani d . 1
H H2 0.5835 0.4319 0.1216 0.082 Uiso calc R 1
C C1 0.2430(3) 0.31108(10) -0.0830(3) 0.0404(4) Uani d . 1
C C2 0.1893(3) 0.23122(10) -0.1067(3) 0.0468(5) Uani d . 1
H H2A 0.3039 0.1952 -0.0524 0.056 Uiso calc R 1
C C3 -0.0237(3) 0.20664(11) -0.2062(3) 0.0470(5) Uani d . 1
H H3 -0.0523 0.1540 -0.2202 0.056 Uiso calc R 1
C C4 -0.1554(3) 0.33292(11) -0.2645(3) 0.0497(5) Uani d . 1
H H4 -0.2758 0.3670 -0.3176 0.060 Uiso calc R 1
C C5 0.0555(3) 0.36142(10) -0.1680(3) 0.0459(5) Uani d . 1
H H5 0.0777 0.4144 -0.1572 0.055 Uiso calc R 1
N N1 -0.1960(3) 0.25625(9) -0.2858(3) 0.0475(4) Uani d . 1
O O1 0.4425(2) 0.33497(7) 0.0078(2) 0.0545(4) Uani d . 1
H H1 0.5286 0.2981 0.0448 0.082 Uiso calc R 1

loop_
_atom_site_aniso_label
_atom_site_aniso_U_11
_atom_site_aniso_U_22
_atom_site_aniso_U_33
_atom_site_aniso_U_12
_atom_site_aniso_U_13
_atom_site_aniso_U_23
C6 0.0402(9) 0.0292(8) 0.0540(12) 0.0019(6) 0.0104(8) 0.0019(7)
C7 0.0375(9) 0.0368(9) 0.0548(12) -0.0053(7) 0.0037(8) -0.0059(8)
C8 0.0355(9) 0.0382(9) 0.0631(13) -0.0062(7) 0.0097(9) -0.0061(8)
O2 0.0513(8) 0.0485(8) 0.0629(10) -0.0087(6) 0.0185(7) -0.0116(6)
C1 0.0371(9) 0.0377(9) 0.0410(10) -0.0002(7) 0.0060(7) -0.0039(7)
C2 0.0404(9) 0.0355(9) 0.0548(12) 0.0033(7) 0.0031(8) -0.0022(8)
C3 0.0443(10) 0.0375(9) 0.0509(11) -0.0017(7) 0.0050(8) -0.0005(8)
C4 0.0418(10) 0.0439(10) 0.0544(12) 0.0066(8) 0.0043(9) 0.0068(8)
C5 0.0459(10) 0.0343(9) 0.0504(12) 0.0016(7) 0.0067(8) 0.0013(8)
N1 0.0394(8) 0.0445(9) 0.0506(10) -0.0017(6) 0.0044(7) 0.0033(7)
O1 0.0367(7) 0.0399(7) 0.0715(10) 0.0000(5) -0.0022(7) -0.0073(6)

loop_
_atom_type_symbol
_atom_type_description
_atom_type_scat_dispersion_real
_atom_type_scat_dispersion_imag
_atom_type_scat_source
C C 0.0033 0.0016 'International Tables Vol C Tables 4.2.6.8 and 6.1.1.4'
H H 0.0000 0.0000 'International Tables Vol C Tables 4.2.6.8 and 6.1.1.4'
N N 0.0061 0.0033 'International Tables Vol C Tables 4.2.6.8 and 6.1.1.4'
O O 0.0106 0.0060 'International Tables Vol C Tables 4.2.6.8 and 6.1.1.4'

loop_
_geom_angle_atom_site_label_1
_geom_angle_atom_site_label_2
_geom_angle_atom_site_label_3
_geom_angle_site_symmetry_1
_geom_angle_site_symmetry_3
_geom_angle
O2 C6 C8 . 3_666 119.14(17)
O2 C6 C7 . . 122.87(18)
C8 C6 C7 3_666 . 117.98(19)
C8 C7 C6 . . 120.68(18)
C8 C7 H7 . . 119.7
C6 C7 H7 . . 119.7
C7 C8 C6 . 3_666 121.34(17)
C7 C8 H8 . . 119.3
C6 C8 H8 3_666 . 119.3
C6 O2 H2 . . 109.5
O1 C1 C5 . . 122.86(16)
O1 C1 C2 . . 122.18(16)
C5 C1 C2 . . 114.97(16)
C3 C2 C1 . . 121.47(17)
C3 C2 H2A . . 119.3
C1 C2 H2A . . 119.3
N1 C3 C2 . . 121.65(18)
N1 C3 H3 . . 119.2
C2 C3 H3 . . 119.2
N1 C4 C5 . . 121.90(17)
N1 C4 H4 . . 119.1
C5 C4 H4 . . 119.1
C4 C5 C1 . . 120.62(17)
C4 C5 H5 . . 119.7
C1 C5 H5 . . 119.7
C3 N1 C4 . . 119.39(16)
C1 O1 H1 . . 109.5

loop_
_geom_bond_atom_site_label_1
_geom_bond_atom_site_label_2
_geom_bond_site_symmetry_2
_geom_bond_distance
C6 O2 . 1.367(3)
C6 C8 3_666 1.384(3)
C6 C7 . 1.391(3)
C7 C8 . 1.370(3)
C7 H7 . 0.9300
C8 C6 3_666 1.384(3)
C8 H8 . 0.9300
O2 H2 . 0.8200
C1 O1 . 1.262(2)
C1 C5 . 1.421(2)
C1 C2 . 1.423(2)
C2 C3 . 1.347(2)
C2 H2A . 0.9300
C3 N1 . 1.344(2)
C3 H3 . 0.9300
C4 N1 . 1.354(3)
C4 C5 . 1.355(3)
C4 H4 . 0.9300
C5 H5 . 0.9300
O1 H1 . 0.8200

loop_
_geom_hbond_atom_site_label_D
_geom_hbond_atom_site_label_H
_geom_hbond_atom_site_label_A
_geom_hbond_site_symmetry_A
_geom_hbond_distance_DH
_geom_hbond_distance_HA
_geom_hbond_distance_DA
_geom_hbond_angle_DHA
O2 H2 O1 . 0.82 1.94 2.7339(19) 161.2
O1 H1 N1 4_666 0.82 1.98 2.743(2) 155.5
